data_4512549
loop_
_publ_author_name
'Zhao, Ying'
'Chang, Xin-Hong'
'Liu, Guang-Zhen'
'Ma, Lu-Fang'
'Wang, Li-Ya'

_publ_section_title
;
 Five Mn(II) Coordination Polymers Based on
 2,3&#x2032;,5,5&#x2032;-Biphenyl Tetracarboxylic Acid: Syntheses,
 Structures, and Magnetic Properties
;
_journal_issue 2
_journal_name_full 'Crystal Growth &amp; Design'
_journal_page_first 966
_journal_paper_doi 10.1021/cg501768f
_journal_volume 15
_journal_year 2015
_chemical_formula_sum 'C72 H60 Mn3 N8 O24'
_chemical_formula_weight 1586.10
_chemical_name_systematic
;

 ?

;
_space_group_IT_number 14
_symmetry_cell_setting monoclinic
_symmetry_space_group_name_Hall '-P 2ybc'
_symmetry_space_group_name_H-M 'P 1 21/c 1'
_atom_sites_solution_hydrogens geom
_atom_sites_solution_primary direct
_atom_sites_solution_secondary difmap
_audit_creation_method SHELXL-97
_cell_angle_alpha 90.00
_cell_angle_beta 112.042(3)
_cell_angle_gamma 90.00
_cell_formula_units_Z 2
_cell_length_a 9.5561(9)
_cell_length_b 17.3966(14)
_cell_length_c 22.1223(16)
_cell_measurement_reflns_used 1155
_cell_measurement_temperature 296(2)
_cell_measurement_theta_max 20.21
_cell_measurement_theta_min 2.30
_cell_volume 3408.9(5)
_computing_cell_refinement 'Bruker SMART'
_computing_data_collection 'Bruker SMART'
_computing_data_reduction 'Bruker SAINT'
_computing_molecular_graphics 'Bruker SHELXTL'
_computing_publication_material 'Bruker SHELXTL'
_computing_structure_refinement 'SHELXL-97 (Sheldrick, 1997)'
_computing_structure_solution 'SHELXS-97 (Sheldrick, 1990)'
_diffrn_ambient_temperature 296(2)
_diffrn_measured_fraction_theta_full 1.000
_diffrn_measured_fraction_theta_max 1.000
_diffrn_measurement_device_type 'CCD area detector'
_diffrn_measurement_method 'phi and omega scans'
_diffrn_radiation_monochromator graphite
_diffrn_radiation_source 'fine-focus sealed tube'
_diffrn_radiation_type MoK\a
_diffrn_radiation_wavelength 0.71073
_diffrn_reflns_av_R_equivalents 0.0927
_diffrn_reflns_av_sigmaI/netI 0.1159
_diffrn_reflns_limit_h_max 10
_diffrn_reflns_limit_h_min -11
_diffrn_reflns_limit_k_max 13
_diffrn_reflns_limit_k_min -21
_diffrn_reflns_limit_l_max 26
_diffrn_reflns_limit_l_min -26
_diffrn_reflns_number 18650
_diffrn_reflns_theta_full 25.50
_diffrn_reflns_theta_max 25.50
_diffrn_reflns_theta_min 1.54
_exptl_absorpt_coefficient_mu 0.637
_exptl_absorpt_correction_T_max 0.8673
_exptl_absorpt_correction_T_min 0.8125
_exptl_absorpt_correction_type none
_exptl_crystal_colour yellow
_exptl_crystal_density_diffrn 1.545
_exptl_crystal_density_method 'not measured'
_exptl_crystal_description block
_exptl_crystal_F_000 1630
_exptl_crystal_size_max 0.34
_exptl_crystal_size_mid 0.28
_exptl_crystal_size_min 0.23
_refine_diff_density_max 0.483
_refine_diff_density_min -0.309
_refine_diff_density_rms 0.078
_refine_ls_extinction_method none
_refine_ls_goodness_of_fit_ref 0.999
_refine_ls_hydrogen_treatment mixed
_refine_ls_matrix_type full
_refine_ls_number_parameters 484
_refine_ls_number_reflns 6337
_refine_ls_number_restraints 0
_refine_ls_restrained_S_all 0.999
_refine_ls_R_factor_all 0.1292
_refine_ls_R_factor_gt 0.0544
_refine_ls_shift/su_max 0.001
_refine_ls_shift/su_mean 0.000
_refine_ls_structure_factor_coef Fsqd
_refine_ls_weighting_details 'calc w=1/[\s^2^(Fo^2^)+(0.0324P)^2^+1.4352P] where P=(Fo^2^+2Fc^2^)/3'
_refine_ls_weighting_scheme calc
_refine_ls_wR_factor_gt 0.0970
_refine_ls_wR_factor_ref 0.1240
_reflns_number_gt 3406
_reflns_number_total 6337
_reflns_threshold_expression >2sigma(I)
_cod_data_source_file cg501768f_si_003.cif
_cod_data_source_block a
_cod_depositor_comments
;
The following automatic conversions were performed:

'_symmetry_cell_setting' value 'Monoclinic' changed to 'monoclinic'
according to
/home/saulius/struct/COD-crude-data--automatic-downloads/rss-feeds/ACS/lib/dictionaries/cif_core.dic
dictionary named 'cif_core.dic' version 2.4.2 from 2011-04-26.

Automatic conversion script
Id: cif_fix_values 2935 2014-11-11 08:27:57Z andrius 

 Adding full bibliography for 4512547--4512550.cif.
;
_cod_original_sg_symbol_H-M P2(1)/n
_cod_database_code 4512549

loop_
_symmetry_equiv_pos_as_xyz
'x, y, z'
'-x, y+1/2, -z+1/2'
'-x, -y, -z'
'x, -y-1/2, z-1/2'

loop_
_atom_site_label
_atom_site_type_symbol
_atom_site_fract_x
_atom_site_fract_y
_atom_site_fract_z
_atom_site_U_iso_or_equiv
_atom_site_adp_type
_atom_site_occupancy
_atom_site_symmetry_multiplicity
_atom_site_calc_flag
_atom_site_refinement_flags
Mn1 Mn 0.55238(7) 0.74040(4) 0.95654(3) 0.0279(2) Uani 1 1 d .
Mn2 Mn 0.5000 1.0000 1.0000 0.0271(3) Uani 1 2 d S
O1 O 0.3864(3) 0.76645(18) 0.99776(14) 0.0345(8) Uani 1 1 d .
O2 O 0.4379(3) 0.88823(17) 1.02726(14) 0.0346(8) Uani 1 1 d .
O3 O -0.3771(3) 0.84657(16) 0.93145(13) 0.0322(8) Uani 1 1 d .
O4 O -0.3062(3) 0.95664(17) 0.98514(14) 0.0344(8) Uani 1 1 d .
O5 O 0.5556(3) 0.71138(17) 1.21097(14) 0.0378(8) Uani 1 1 d .
O6 O 0.6785(3) 0.78569(18) 1.29634(14) 0.0419(9) Uani 1 1 d .
O7 O 0.4849(4) 1.04194(19) 1.31250(16) 0.0680(13) Uani 1 1 d .
O8 O 0.3104(3) 1.09631(17) 1.22711(14) 0.0391(9) Uani 1 1 d .
O9 O 0.6937(3) 0.67427(18) 0.91520(14) 0.0416(9) Uani 1 1 d .
H1W H 0.6906 0.6255 0.9158 0.062 Uiso 1 1 d R
H2W H 0.6986 0.7039 0.8855 0.062 Uiso 1 1 d R
O10 O 0.4837(4) 0.62154(18) 0.97431(15) 0.0496(10) Uani 1 1 d .
H3W H 0.5282 0.6252 1.0154 0.074 Uiso 1 1 d R
H4W H 0.4770 0.5753 0.9610 0.074 Uiso 1 1 d R
O11 O 0.6492(4) 0.5235(2) 0.93341(17) 0.0710(12) Uani 1 1 d .
H5W H 0.6820 0.4982 0.9689 0.107 Uiso 1 1 d R
H6W H 0.5998 0.5036 0.8964 0.107 Uiso 1 1 d R
O12 O 0.3462(5) 0.8558(2) 0.57465(18) 0.0899(15) Uani 1 1 d .
H7W H 0.3925 0.8693 0.6141 0.135 Uiso 1 1 d R
H8W H 0.4366 0.8604 0.5770 0.135 Uiso 1 1 d R
N1 N 0.3291(4) 0.9893(2) 0.89410(17) 0.0344(10) Uani 1 1 d .
N2 N -0.1708(6) 1.0093(3) 0.5643(2) 0.0723(16) Uani 1 1 d .
N3 N 0.3634(4) 0.7437(2) 0.85711(17) 0.0350(10) Uani 1 1 d .
N4 N -0.2502(4) 0.7602(2) 0.55349(17) 0.0370(10) Uani 1 1 d .
C1 C 0.3492(5) 0.8325(3) 1.0114(2) 0.0297(11) Uani 1 1 d .
C2 C 0.1882(4) 0.8431(2) 1.0047(2) 0.0242(10) Uani 1 1 d .
C3 C 0.0756(5) 0.8204(2) 0.9457(2) 0.0307(11) Uani 1 1 d .
H3 H 0.1025 0.7944 0.9149 0.037 Uiso 1 1 calc R
C4 C -0.0753(5) 0.8361(2) 0.9325(2) 0.0296(11) Uani 1 1 d .
H4 H -0.1489 0.8190 0.8938 0.036 Uiso 1 1 calc R
C5 C -0.1162(5) 0.8768(2) 0.9764(2) 0.0246(10) Uani 1 1 d .
C6 C -0.0052(4) 0.8969(2) 1.03614(19) 0.0245(10) Uani 1 1 d .
H6 H -0.0332 0.9230 1.0665 0.029 Uiso 1 1 calc R
C7 C 0.1463(4) 0.8792(2) 1.05182(19) 0.0236(10) Uani 1 1 d .
C8 C -0.2784(5) 0.8947(3) 0.9637(2) 0.0243(10) Uani 1 1 d .
C9 C 0.2564(5) 0.8904(2) 1.1199(2) 0.0246(10) Uani 1 1 d .
C10 C 0.3562(4) 0.8308(2) 1.1503(2) 0.0259(10) Uani 1 1 d .
H10 H 0.3535 0.7858 1.1272 0.031 Uiso 1 1 calc R
C11 C 0.4584(5) 0.8369(2) 1.2135(2) 0.0258(10) Uani 1 1 d .
C12 C 0.4587(5) 0.9027(2) 1.2488(2) 0.0284(11) Uani 1 1 d .
H12 H 0.5231 0.9059 1.2923 0.034 Uiso 1 1 calc R
C13 C 0.3644(5) 0.9635(2) 1.2200(2) 0.0253(10) Uani 1 1 d .
C14 C 0.2631(4) 0.9577(2) 1.15557(19) 0.0252(10) Uani 1 1 d .
H14 H 0.1998 0.9987 1.1362 0.030 Uiso 1 1 calc R
C15 C 0.3893(5) 1.0383(3) 1.2575(2) 0.0331(12) Uani 1 1 d .
C16 C 0.5731(5) 0.7737(3) 1.2434(2) 0.0289(11) Uani 1 1 d .
C17 C 0.1838(5) 0.9729(3) 0.8774(2) 0.0398(13) Uani 1 1 d .
H17 H 0.1499 0.9596 0.9102 0.048 Uiso 1 1 calc R
C18 C 0.0802(5) 0.9746(3) 0.8141(2) 0.0430(13) Uani 1 1 d .
H18 H -0.0201 0.9618 0.8052 0.052 Uiso 1 1 calc R
C19 C 0.1255(5) 0.9954(3) 0.7643(2) 0.0384(12) Uani 1 1 d .
C20 C 0.2770(6) 1.0101(4) 0.7820(2) 0.0668(19) Uani 1 1 d .
H20 H 0.3146 1.0227 0.7500 0.080 Uiso 1 1 calc R
C21 C 0.3745(6) 1.0064(4) 0.8466(3) 0.0661(19) Uani 1 1 d .
H21 H 0.4764 1.0165 0.8569 0.079 Uiso 1 1 calc R
C22 C -0.2057(6) 0.9675(4) 0.6063(3) 0.0632(17) Uani 1 1 d .
H22 H -0.2968 0.9409 0.5915 0.076 Uiso 1 1 calc R
C23 C -0.1133(6) 0.9613(3) 0.6712(2) 0.0520(15) Uani 1 1 d .
H23 H -0.1425 0.9307 0.6989 0.062 Uiso 1 1 calc R
C24 C 0.0212(5) 1.0000(3) 0.6951(2) 0.0416(13) Uani 1 1 d .
C25 C 0.0550(7) 1.0454(4) 0.6509(3) 0.082(2) Uani 1 1 d .
H25 H 0.1438 1.0740 0.6645 0.098 Uiso 1 1 calc R
C26 C -0.0434(8) 1.0481(4) 0.5869(3) 0.097(3) Uani 1 1 d .
H26 H -0.0185 1.0790 0.5581 0.117 Uiso 1 1 calc R
C27 C 0.2516(5) 0.6928(3) 0.8399(2) 0.0547(16) Uani 1 1 d .
H27 H 0.2541 0.6541 0.8693 0.066 Uiso 1 1 calc R
C28 C 0.1322(6) 0.6945(3) 0.7806(2) 0.0591(17) Uani 1 1 d .
H28 H 0.0574 0.6571 0.7708 0.071 Uiso 1 1 calc R
C29 C 0.1232(5) 0.7510(3) 0.7361(2) 0.0327(12) Uani 1 1 d .
C30 C 0.2411(5) 0.8027(3) 0.7529(2) 0.0352(12) Uani 1 1 d .
H30 H 0.2427 0.8409 0.7238 0.042 Uiso 1 1 calc R
C31 C 0.3563(5) 0.7971(3) 0.8131(2) 0.0386(13) Uani 1 1 d .
H31 H 0.4340 0.8329 0.8236 0.046 Uiso 1 1 calc R
C32 C -0.1132(5) 0.7856(3) 0.5597(2) 0.0352(12) Uani 1 1 d .
H32 H -0.1005 0.8054 0.5231 0.042 Uiso 1 1 calc R
C33 C 0.0096(5) 0.7838(3) 0.6176(2) 0.0341(12) Uani 1 1 d .
H33 H 0.1024 0.8024 0.6193 0.041 Uiso 1 1 calc R
C34 C -0.0044(5) 0.7546(3) 0.6730(2) 0.0332(11) Uani 1 1 d .
C35 C -0.1457(6) 0.7284(3) 0.6663(2) 0.0578(17) Uani 1 1 d .
H35 H -0.1615 0.7082 0.7021 0.069 Uiso 1 1 calc R
C36 C -0.2622(5) 0.7321(3) 0.6072(2) 0.0544(16) Uani 1 1 d .
H36 H -0.3559 0.7138 0.6043 0.065 Uiso 1 1 calc R

loop_
_atom_site_aniso_label
_atom_site_aniso_U_11
_atom_site_aniso_U_22
_atom_site_aniso_U_33
_atom_site_aniso_U_23
_atom_site_aniso_U_13
_atom_site_aniso_U_12
Mn1 0.0215(4) 0.0329(5) 0.0227(4) -0.0023(3) 0.0009(3) 0.0016(3)
Mn2 0.0187(5) 0.0279(6) 0.0313(6) -0.0011(4) 0.0055(4) 0.0013(4)
O1 0.0289(18) 0.034(2) 0.0411(19) -0.0067(15) 0.0132(15) 0.0059(14)
O2 0.0245(18) 0.032(2) 0.046(2) 0.0043(16) 0.0119(16) -0.0052(15)
O3 0.0220(17) 0.034(2) 0.0339(18) -0.0050(15) 0.0029(14) -0.0039(14)
O4 0.0242(18) 0.030(2) 0.046(2) -0.0074(16) 0.0090(15) 0.0028(14)
O5 0.047(2) 0.025(2) 0.0321(18) -0.0011(15) 0.0031(15) 0.0078(15)
O6 0.038(2) 0.050(2) 0.0246(18) -0.0012(15) -0.0032(16) 0.0112(16)
O7 0.093(3) 0.037(2) 0.034(2) -0.0089(17) -0.021(2) 0.011(2)
O8 0.038(2) 0.025(2) 0.039(2) 0.0015(15) -0.0033(16) 0.0075(15)
O9 0.048(2) 0.039(2) 0.0347(19) 0.0009(15) 0.0116(16) 0.0077(15)
O10 0.059(2) 0.035(2) 0.048(2) -0.0021(17) 0.0119(19) -0.0002(17)
O11 0.100(3) 0.050(3) 0.048(2) -0.0054(19) 0.011(2) 0.008(2)
O12 0.148(5) 0.052(3) 0.064(3) -0.006(2) 0.033(3) 0.004(3)
N1 0.027(2) 0.042(3) 0.032(2) -0.0005(19) 0.0100(19) -0.0031(18)
N2 0.061(4) 0.098(5) 0.044(3) -0.008(3) 0.004(3) -0.013(3)
N3 0.027(2) 0.043(3) 0.026(2) 0.005(2) -0.0007(17) 0.0020(19)
N4 0.028(2) 0.052(3) 0.024(2) -0.003(2) 0.0012(18) 0.0014(19)
C1 0.024(3) 0.041(3) 0.021(2) 0.005(2) 0.004(2) 0.008(2)
C2 0.019(2) 0.022(3) 0.030(3) 0.001(2) 0.007(2) 0.0013(18)
C3 0.031(3) 0.034(3) 0.025(3) -0.004(2) 0.008(2) 0.002(2)
C4 0.026(3) 0.035(3) 0.024(2) -0.006(2) 0.004(2) -0.002(2)
C5 0.022(2) 0.020(3) 0.027(2) 0.001(2) 0.004(2) -0.0015(18)
C6 0.023(2) 0.025(3) 0.023(2) -0.0028(19) 0.007(2) 0.0039(19)
C7 0.021(2) 0.022(3) 0.022(2) 0.0029(19) 0.0013(19) 0.0014(18)
C8 0.020(2) 0.026(3) 0.021(2) 0.006(2) 0.002(2) -0.001(2)
C9 0.023(2) 0.024(3) 0.024(2) 0.001(2) 0.006(2) -0.0007(19)
C10 0.026(2) 0.021(3) 0.029(3) 0.000(2) 0.009(2) 0.0006(19)
C11 0.025(2) 0.023(3) 0.028(3) 0.006(2) 0.007(2) 0.0024(19)
C12 0.032(3) 0.027(3) 0.026(2) 0.000(2) 0.011(2) -0.002(2)
C13 0.025(2) 0.022(3) 0.026(2) -0.004(2) 0.007(2) -0.0002(19)
C14 0.023(2) 0.026(3) 0.026(2) 0.002(2) 0.008(2) 0.0012(19)
C15 0.036(3) 0.031(3) 0.031(3) -0.002(2) 0.010(2) -0.002(2)
C16 0.031(3) 0.027(3) 0.029(3) 0.006(2) 0.011(2) 0.006(2)
C17 0.031(3) 0.045(3) 0.042(3) -0.001(2) 0.011(2) -0.009(2)
C18 0.026(3) 0.057(4) 0.041(3) -0.006(3) 0.006(2) -0.013(2)
C19 0.028(3) 0.046(3) 0.038(3) -0.006(2) 0.009(2) -0.006(2)
C20 0.043(4) 0.120(6) 0.037(3) -0.006(3) 0.014(3) -0.027(3)
C21 0.030(3) 0.126(6) 0.040(3) 0.000(3) 0.011(3) -0.027(3)
C22 0.036(4) 0.084(5) 0.054(4) -0.007(4) -0.001(3) -0.009(3)
C23 0.043(3) 0.058(4) 0.046(3) -0.004(3) 0.006(3) -0.003(3)
C24 0.037(3) 0.052(4) 0.035(3) -0.007(3) 0.012(2) 0.002(3)
C25 0.061(4) 0.133(7) 0.043(4) 0.007(4) 0.010(3) -0.039(4)
C26 0.087(6) 0.148(7) 0.041(4) 0.011(4) 0.006(4) -0.038(5)
C27 0.039(3) 0.064(4) 0.038(3) 0.018(3) -0.012(3) -0.019(3)
C28 0.046(3) 0.067(4) 0.041(3) 0.013(3) -0.011(3) -0.023(3)
C29 0.029(3) 0.037(3) 0.024(2) -0.002(2) 0.000(2) 0.001(2)
C30 0.033(3) 0.038(3) 0.026(3) 0.002(2) 0.001(2) -0.003(2)
C31 0.032(3) 0.041(3) 0.035(3) -0.008(2) 0.003(2) -0.003(2)
C32 0.036(3) 0.044(3) 0.023(3) 0.000(2) 0.009(2) 0.004(2)
C33 0.029(3) 0.042(3) 0.028(3) -0.006(2) 0.007(2) -0.004(2)
C34 0.024(3) 0.045(3) 0.023(2) -0.002(2) 0.000(2) 0.000(2)
C35 0.033(3) 0.104(5) 0.026(3) 0.015(3) 0.000(2) -0.009(3)
C36 0.024(3) 0.098(5) 0.029(3) 0.010(3) -0.003(2) -0.015(3)

loop_
_atom_type_symbol
_atom_type_description
_atom_type_scat_dispersion_real
_atom_type_scat_dispersion_imag
_atom_type_scat_source
C C 0.0033 0.0016 'International Tables Vol C Tables 4.2.6.8 and 6.1.1.4'
H H 0.0000 0.0000 'International Tables Vol C Tables 4.2.6.8 and 6.1.1.4'
Mn Mn 0.3368 0.7283 'International Tables Vol C Tables 4.2.6.8 and 6.1.1.4'
N N 0.0061 0.0033 'International Tables Vol C Tables 4.2.6.8 and 6.1.1.4'
O O 0.0106 0.0060 'International Tables Vol C Tables 4.2.6.8 and 6.1.1.4'

loop_
_geom_angle_atom_site_label_1
_geom_angle_atom_site_label_2
_geom_angle_atom_site_label_3
_geom_angle
_geom_angle_site_symmetry_1
_geom_angle_site_symmetry_3
O3 Mn1 O1 106.62(12) 1_655 .
O3 Mn1 O9 92.38(12) 1_655 .
O1 Mn1 O9 160.68(12) . .
O3 Mn1 O10 173.63(12) 1_655 .
O1 Mn1 O10 79.03(12) . .
O9 Mn1 O10 81.83(12) . .
O3 Mn1 N4 91.05(13) 1_655 4_676
O1 Mn1 N4 94.84(13) . 4_676
O9 Mn1 N4 88.18(13) . 4_676
O10 Mn1 N4 91.38(13) . 4_676
O3 Mn1 N3 86.55(13) 1_655 .
O1 Mn1 N3 87.71(13) . .
O9 Mn1 N3 89.98(12) . .
O10 Mn1 N3 90.81(13) . .
N4 Mn1 N3 176.91(15) 4_676 .
O4 Mn2 O4 180.000(2) 1_655 3_577
O4 Mn2 O2 93.96(11) 1_655 .
O4 Mn2 O2 86.04(12) 3_577 .
O4 Mn2 O2 86.04(12) 1_655 3_677
O4 Mn2 O2 93.96(11) 3_577 3_677
O2 Mn2 O2 179.999(1) . 3_677
O4 Mn2 N1 98.01(12) 1_655 .
O4 Mn2 N1 81.99(12) 3_577 .
O2 Mn2 N1 92.66(12) . .
O2 Mn2 N1 87.34(12) 3_677 .
O4 Mn2 N1 81.99(12) 1_655 3_677
O4 Mn2 N1 98.01(12) 3_577 3_677
O2 Mn2 N1 87.34(12) . 3_677
O2 Mn2 N1 92.66(12) 3_677 3_677
N1 Mn2 N1 179.999(1) . 3_677
C1 O1 Mn1 127.3(3) . .
C1 O2 Mn2 147.2(3) . .
C8 O3 Mn1 132.5(3) . 1_455
C8 O4 Mn2 133.3(3) . 1_455
Mn1 O9 H1W 118.8 . .
Mn1 O9 H2W 102.9 . .
H1W O9 H2W 129.1 . .
Mn1 O10 H3W 93.2 . .
Mn1 O10 H4W 143.0 . .
H3W O10 H4W 112.6 . .
H5W O11 H6W 123.8 . .
H7W O12 H8W 77.6 . .
C21 N1 C17 116.8(4) . .
C21 N1 Mn2 118.3(3) . .
C17 N1 Mn2 124.7(3) . .
C26 N2 C22 117.3(5) . .
C27 N3 C31 116.2(4) . .
C27 N3 Mn1 121.6(3) . .
C31 N3 Mn1 122.1(3) . .
C36 N4 C32 116.0(4) . .
C36 N4 Mn1 121.6(3) . 4_475
C32 N4 Mn1 122.3(3) . 4_475
O2 C1 O1 123.2(4) . .
O2 C1 C2 119.7(4) . .
O1 C1 C2 117.0(4) . .
C7 C2 C3 119.1(4) . .
C7 C2 C1 123.5(4) . .
C3 C2 C1 117.3(4) . .
C4 C3 C2 121.0(4) . .
C4 C3 H3 119.5 . .
C2 C3 H3 119.5 . .
C5 C4 C3 120.2(4) . .
C5 C4 H4 119.9 . .
C3 C4 H4 119.9 . .
C4 C5 C6 118.8(4) . .
C4 C5 C8 121.6(4) . .
C6 C5 C8 119.4(4) . .
C7 C6 C5 122.2(4) . .
C7 C6 H6 118.9 . .
C5 C6 H6 118.9 . .
C6 C7 C2 118.4(4) . .
C6 C7 C9 119.8(4) . .
C2 C7 C9 121.4(4) . .
O4 C8 O3 124.6(4) . .
O4 C8 C5 117.5(4) . .
O3 C8 C5 117.9(4) . .
C10 C9 C14 118.0(4) . .
C10 C9 C7 119.0(4) . .
C14 C9 C7 123.0(4) . .
C11 C10 C9 121.9(4) . .
C11 C10 H10 119.0 . .
C9 C10 H10 119.0 . .
C10 C11 C12 119.1(4) . .
C10 C11 C16 120.6(4) . .
C12 C11 C16 120.3(4) . .
C13 C12 C11 120.7(4) . .
C13 C12 H12 119.7 . .
C11 C12 H12 119.7 . .
C12 C13 C14 119.9(4) . .
C12 C13 C15 117.7(4) . .
C14 C13 C15 121.9(4) . .
C13 C14 C9 120.3(4) . .
C13 C14 H14 119.9 . .
C9 C14 H14 119.9 . .
O7 C15 O8 123.6(4) . .
O7 C15 C13 119.8(4) . .
O8 C15 C13 116.5(4) . .
O6 C16 O5 124.1(4) . .
O6 C16 C11 119.1(4) . .
O5 C16 C11 116.7(4) . .
N1 C17 C18 123.8(5) . .
N1 C17 H17 118.1 . .
C18 C17 H17 118.1 . .
C19 C18 C17 119.8(5) . .
C19 C18 H18 120.1 . .
C17 C18 H18 120.1 . .
C18 C19 C20 115.9(4) . .
C18 C19 C24 123.4(4) . .
C20 C19 C24 120.7(5) . .
C19 C20 C21 120.8(5) . .
C19 C20 H20 119.6 . .
C21 C20 H20 119.6 . .
N1 C21 C20 122.8(5) . .
N1 C21 H21 118.6 . .
C20 C21 H21 118.6 . .
N2 C22 C23 123.0(5) . .
N2 C22 H22 118.5 . .
C23 C22 H22 118.5 . .
C24 C23 C22 120.4(5) . .
C24 C23 H23 119.8 . .
C22 C23 H23 119.8 . .
C23 C24 C25 116.2(5) . .
C23 C24 C19 122.8(5) . .
C25 C24 C19 121.0(5) . .
C26 C25 C24 119.7(6) . .
C26 C25 H25 120.1 . .
C24 C25 H25 120.1 . .
N2 C26 C25 123.5(6) . .
N2 C26 H26 118.3 . .
C25 C26 H26 118.3 . .
N3 C27 C28 123.2(5) . .
N3 C27 H27 118.4 . .
C28 C27 H27 118.4 . .
C29 C28 C27 120.3(5) . .
C29 C28 H28 119.8 . .
C27 C28 H28 119.8 . .
C28 C29 C30 116.7(4) . .
C28 C29 C34 121.2(4) . .
C30 C29 C34 122.0(4) . .
C29 C30 C31 119.4(4) . .
C29 C30 H30 120.3 . .
C31 C30 H30 120.3 . .
N3 C31 C30 124.0(5) . .
N3 C31 H31 118.0 . .
C30 C31 H31 118.0 . .
N4 C32 C33 123.3(4) . .
N4 C32 H32 118.3 . .
C33 C32 H32 118.3 . .
C32 C33 C34 120.1(4) . .
C32 C33 H33 119.9 . .
C34 C33 H33 119.9 . .
C35 C34 C33 116.4(4) . .
C35 C34 C29 121.1(4) . .
C33 C34 C29 122.5(4) . .
C36 C35 C34 120.0(5) . .
C36 C35 H35 120.0 . .
C34 C35 H35 120.0 . .
N4 C36 C35 124.1(5) . .
N4 C36 H36 117.9 . .
C35 C36 H36 117.9 . .

loop_
_geom_bond_atom_site_label_1
_geom_bond_atom_site_label_2
_geom_bond_distance
_geom_bond_site_symmetry_2
Mn1 O3 2.111(3) 1_655
Mn1 O1 2.154(3) .
Mn1 O9 2.216(3) .
Mn1 O10 2.248(3) .
Mn1 N4 2.263(3) 4_676
Mn1 N3 2.263(3) .
Mn2 O4 2.136(3) 1_655
Mn2 O4 2.136(3) 3_577
Mn2 O2 2.183(3) .
Mn2 O2 2.183(3) 3_677
Mn2 N1 2.306(3) .
Mn2 N1 2.306(3) 3_677
O1 C1 1.271(5) .
O2 C1 1.249(5) .
O3 C8 1.263(5) .
O3 Mn1 2.111(3) 1_455
O4 C8 1.246(5) .
O4 Mn2 2.136(3) 1_455
O5 C16 1.276(5) .
O6 C16 1.243(5) .
O7 C15 1.219(5) .
O8 C15 1.287(5) .
O9 H1W 0.8499 .
O9 H2W 0.8500 .
O10 H3W 0.8499 .
O10 H4W 0.8500 .
O11 H5W 0.8501 .
O11 H6W 0.8498 .
O12 H7W 0.8500 .
O12 H8W 0.8500 .
N1 C21 1.312(6) .
N1 C17 1.327(5) .
N2 C26 1.316(7) .
N2 C22 1.318(7) .
N3 C27 1.328(6) .
N3 C31 1.330(6) .
N4 C36 1.329(6) .
N4 C32 1.339(5) .
N4 Mn1 2.263(3) 4_475
C1 C2 1.501(6) .
C2 C7 1.399(6) .
C2 C3 1.400(5) .
C3 C4 1.387(6) .
C3 H3 0.9300 .
C4 C5 1.373(6) .
C4 H4 0.9300 .
C5 C6 1.393(5) .
C5 C8 1.500(6) .
C6 C7 1.391(5) .
C6 H6 0.9300 .
C7 C9 1.491(5) .
C9 C10 1.398(5) .
C9 C14 1.400(5) .
C10 C11 1.375(5) .
C10 H10 0.9300 .
C11 C12 1.385(5) .
C11 C16 1.518(6) .
C12 C13 1.381(6) .
C12 H12 0.9300 .
C13 C14 1.394(5) .
C13 C15 1.514(6) .
C14 H14 0.9300 .
C17 C18 1.378(6) .
C17 H17 0.9300 .
C18 C19 1.374(6) .
C18 H18 0.9300 .
C19 C20 1.375(6) .
C19 C24 1.483(6) .
C20 C21 1.385(7) .
C20 H20 0.9300 .
C21 H21 0.9300 .
C22 C23 1.379(7) .
C22 H22 0.9300 .
C23 C24 1.370(6) .
C23 H23 0.9300 .
C24 C25 1.386(7) .
C25 C26 1.376(7) .
C25 H25 0.9300 .
C26 H26 0.9300 .
C27 C28 1.378(6) .
C27 H27 0.9300 .
C28 C29 1.372(6) .
C28 H28 0.9300 .
C29 C30 1.378(6) .
C29 C34 1.471(5) .
C30 C31 1.376(6) .
C30 H30 0.9300 .
C31 H31 0.9300 .
C32 C33 1.374(6) .
C32 H32 0.9300 .
C33 C34 1.379(6) .
C33 H33 0.9300 .
C34 C35 1.380(6) .
C35 C36 1.364(6) .
C35 H35 0.9300 .
C36 H36 0.9300 .

loop_
_geom_torsion_atom_site_label_1
_geom_torsion_atom_site_label_2
_geom_torsion_atom_site_label_3
_geom_torsion_atom_site_label_4
_geom_torsion
_geom_torsion_site_symmetry_1
O3 Mn1 O1 C1 -7.2(3) 1_655
O9 Mn1 O1 C1 -176.3(3) .
O10 Mn1 O1 C1 175.9(3) .
N4 Mn1 O1 C1 85.4(3) 4_676
N3 Mn1 O1 C1 -92.9(3) .
O4 Mn2 O2 C1 -107.2(6) 1_655
O4 Mn2 O2 C1 72.8(6) 3_577
O2 Mn2 O2 C1 -85(58) 3_677
N1 Mn2 O2 C1 -9.0(6) .
N1 Mn2 O2 C1 171.0(6) 3_677
O4 Mn2 N1 C21 -39.3(4) 1_655
O4 Mn2 N1 C21 140.7(4) 3_577
O2 Mn2 N1 C21 -133.7(4) .
O2 Mn2 N1 C21 46.3(4) 3_677
N1 Mn2 N1 C21 -138(15) 3_677
O4 Mn2 N1 C17 146.5(4) 1_655
O4 Mn2 N1 C17 -33.5(4) 3_577
O2 Mn2 N1 C17 52.1(4) .
O2 Mn2 N1 C17 -127.9(4) 3_677
N1 Mn2 N1 C17 48(14) 3_677
O3 Mn1 N3 C27 -171.9(4) 1_655
O1 Mn1 N3 C27 -65.1(4) .
O9 Mn1 N3 C27 95.7(4) .
O10 Mn1 N3 C27 13.9(4) .
N4 Mn1 N3 C27 149(3) 4_676
O3 Mn1 N3 C31 7.0(4) 1_655
O1 Mn1 N3 C31 113.8(4) .
O9 Mn1 N3 C31 -85.4(4) .
O10 Mn1 N3 C31 -167.2(4) .
N4 Mn1 N3 C31 -32(3) 4_676
Mn2 O2 C1 O1 109.3(6) .
Mn2 O2 C1 C2 -67.9(7) .
Mn1 O1 C1 O2 -29.5(6) .
Mn1 O1 C1 C2 147.8(3) .
O2 C1 C2 C7 -48.8(6) .
O1 C1 C2 C7 133.9(4) .
O2 C1 C2 C3 126.3(4) .
O1 C1 C2 C3 -51.0(5) .
C7 C2 C3 C4 2.8(6) .
C1 C2 C3 C4 -172.6(4) .
C2 C3 C4 C5 2.3(7) .
C3 C4 C5 C6 -4.6(7) .
C3 C4 C5 C8 -180.0(4) .
C4 C5 C6 C7 2.0(6) .
C8 C5 C6 C7 177.4(4) .
C5 C6 C7 C2 3.0(6) .
C5 C6 C7 C9 -170.0(4) .
C3 C2 C7 C6 -5.3(6) .
C1 C2 C7 C6 169.8(4) .
C3 C2 C7 C9 167.6(4) .
C1 C2 C7 C9 -17.4(6) .
Mn2 O4 C8 O3 16.5(6) 1_455
Mn2 O4 C8 C5 -164.4(3) 1_455
Mn1 O3 C8 O4 -103.2(5) 1_455
Mn1 O3 C8 C5 77.8(5) 1_455
C4 C5 C8 O4 -146.8(4) .
C6 C5 C8 O4 37.9(6) .
C4 C5 C8 O3 32.4(6) .
C6 C5 C8 O3 -142.9(4) .
C6 C7 C9 C10 131.4(4) .
C2 C7 C9 C10 -41.3(6) .
C6 C7 C9 C14 -47.5(6) .
C2 C7 C9 C14 139.8(4) .
C14 C9 C10 C11 0.3(7) .
C7 C9 C10 C11 -178.7(4) .
C9 C10 C11 C12 2.4(7) .
C9 C10 C11 C16 -175.4(4) .
C10 C11 C12 C13 -3.9(7) .
C16 C11 C12 C13 173.9(4) .
C11 C12 C13 C14 2.7(7) .
C11 C12 C13 C15 -169.7(4) .
C12 C13 C14 C9 0.1(7) .
C15 C13 C14 C9 172.2(4) .
C10 C9 C14 C13 -1.6(6) .
C7 C9 C14 C13 177.3(4) .
C12 C13 C15 O7 -3.7(7) .
C14 C13 C15 O7 -176.0(5) .
C12 C13 C15 O8 173.2(4) .
C14 C13 C15 O8 0.9(6) .
C10 C11 C16 O6 168.8(4) .
C12 C11 C16 O6 -9.0(6) .
C10 C11 C16 O5 -9.8(6) .
C12 C11 C16 O5 172.4(4) .
C21 N1 C17 C18 -1.4(7) .
Mn2 N1 C17 C18 173.0(4) .
N1 C17 C18 C19 -1.1(8) .
C17 C18 C19 C20 2.8(7) .
C17 C18 C19 C24 -178.9(5) .
C18 C19 C20 C21 -2.2(8) .
C24 C19 C20 C21 179.5(5) .
C17 N1 C21 C20 2.0(8) .
Mn2 N1 C21 C20 -172.7(5) .
C19 C20 C21 N1 -0.2(10) .
C26 N2 C22 C23 -1.9(10) .
N2 C22 C23 C24 0.5(9) .
C22 C23 C24 C25 1.2(8) .
C22 C23 C24 C19 -179.7(5) .
C18 C19 C24 C23 -22.2(8) .
C20 C19 C24 C23 156.1(5) .
C18 C19 C24 C25 156.9(6) .
C20 C19 C24 C25 -24.8(8) .
C23 C24 C25 C26 -1.4(10) .
C19 C24 C25 C26 179.5(6) .
C22 N2 C26 C25 1.7(12) .
C24 C25 C26 N2 0.0(12) .
C31 N3 C27 C28 -1.1(8) .
Mn1 N3 C27 C28 177.9(4) .
N3 C27 C28 C29 -0.7(10) .
C27 C28 C29 C30 2.5(8) .
C27 C28 C29 C34 -179.0(5) .
C28 C29 C30 C31 -2.5(7) .
C34 C29 C30 C31 179.0(4) .
C27 N3 C31 C30 1.0(7) .
Mn1 N3 C31 C30 -177.9(3) .
C29 C30 C31 N3 0.8(8) .
C36 N4 C32 C33 -0.4(7) .
Mn1 N4 C32 C33 -177.5(3) 4_475
N4 C32 C33 C34 0.2(7) .
C32 C33 C34 C35 -0.1(7) .
C32 C33 C34 C29 179.7(4) .
C28 C29 C34 C35 30.1(7) .
C30 C29 C34 C35 -151.5(5) .
C28 C29 C34 C33 -149.8(5) .
C30 C29 C34 C33 28.6(7) .
C33 C34 C35 C36 0.1(8) .
C29 C34 C35 C36 -179.7(5) .
C32 N4 C36 C35 0.4(8) .
Mn1 N4 C36 C35 177.5(4) 4_475
C34 C35 C36 N4 -0.2(9) .
